data_2015368
loop_
_publ_author_name
'Thanikasalam, Kanagasabapathy'
'Jeyaraman, Ramasubbu'
'Panchanatheswaran, Krishnaswamy '
'Low, John N.'
'Glidewell, Christopher'

_publ_section_title
;Sheets built from C---H&#x00B7;&#x00B7;&#x00B7;O and
 C---H&#x00B7;&#x00B7;&#x00B7;\p(arene) hydrogen bonds in
 (2<i>RS</i>,6<i>SR</i>)-<i>N</i>-diphenylacetyl-2,6-diphenylpiperidin-4-one
 and
 (2<i>RS</i>,3<i>SR</i>,5<i>RS</i>,6<i>SR</i>)-3,5-dimethyl-<i>N</i>-phenylacetyl-2,6-diphenylpiperidin-4-one
;
_journal_coeditor_code GG3009
_journal_issue 6
_journal_name_full 'Acta Crystallographica Section C'
_journal_page_first o324
_journal_page_last o327
_journal_paper_doi 10.1107/S0108270106013874
_journal_volume 62
_journal_year 2006
_chemical_formula_iupac 'C31 H27 N O2'
_chemical_formula_moiety 'C31 H27 N O2'
_chemical_formula_sum 'C31 H27 N O2'
_chemical_formula_weight 445.54
_chemical_name_systematic
;
(2RS,6SR)-N-diphenylacetyl-2,6-diphenyl-4-piperidone
;
_space_group_IT_number 14
_symmetry_cell_setting monoclinic
_symmetry_space_group_name_Hall '-P 2yn'
_symmetry_space_group_name_H-M 'P 1 21/n 1'
_atom_sites_solution_hydrogens geom
_atom_sites_solution_primary direct
_atom_sites_solution_secondary difmap
_cell_angle_alpha 90.00
_cell_angle_beta 107.8750(15)
_cell_angle_gamma 90.00
_cell_formula_units_Z 4
_cell_length_a 11.2499(2)
_cell_length_b 11.8622(3)
_cell_length_c 18.2320(5)
_cell_measurement_reflns_used 5439
_cell_measurement_temperature 120(2)
_cell_measurement_theta_max 27.48
_cell_measurement_theta_min 2.91
_cell_volume 2315.59(10)
_computing_cell_refinement 'DENZO (Otwinowski & Minor, 1997) and COLLECT'
_computing_data_collection 'COLLECT (Nonius, 1999)'
_computing_data_reduction 'DENZO and COLLECT'
_computing_molecular_graphics 'PLATON (Spek, 2003)'
_computing_publication_material 'SHELXL97 and PRPKAPPA (Ferguson, 1999)'
_computing_structure_refinement 'OSCAIL and SHELXL97 (Sheldrick, 1997)'
_computing_structure_solution 'OSCAIL (McArdle, 2003) and SHELXS97 (Sheldrick, 1997)'
_diffrn_ambient_temperature 120(2)
_diffrn_detector_area_resol_mean 9.091
_diffrn_measured_fraction_theta_full 0.990
_diffrn_measured_fraction_theta_max 0.990
_diffrn_measurement_device_type 'Nonius KappaCCD area-detector'
_diffrn_measurement_method '\f and \w'
_diffrn_radiation_monochromator graphite
_diffrn_radiation_source 'Bruker-Nonius FR591 rotating anode'
_diffrn_radiation_type 'Mo K\a'
_diffrn_radiation_wavelength 0.71073
_diffrn_reflns_av_R_equivalents 0.0508
_diffrn_reflns_av_sigmaI/netI 0.0451
_diffrn_reflns_limit_h_max 14
_diffrn_reflns_limit_h_min -14
_diffrn_reflns_limit_k_max 15
_diffrn_reflns_limit_k_min -14
_diffrn_reflns_limit_l_max 23
_diffrn_reflns_limit_l_min -23
_diffrn_reflns_number 27266
_diffrn_reflns_theta_full 27.60
_diffrn_reflns_theta_max 27.60
_diffrn_reflns_theta_min 2.91
_diffrn_standards_decay_% 0
_exptl_absorpt_coefficient_mu 0.079
_exptl_absorpt_correction_T_max 0.998
_exptl_absorpt_correction_T_min 0.975
_exptl_absorpt_correction_type multi-scan
_exptl_absorpt_process_details '(SADABS; Sheldrick, 2003)'
_exptl_crystal_colour colourless
_exptl_crystal_density_diffrn 1.278
_exptl_crystal_density_method 'not measured'
_exptl_crystal_description block
_exptl_crystal_F_000 944
_exptl_crystal_size_max 0.16
_exptl_crystal_size_mid 0.10
_exptl_crystal_size_min 0.02
_refine_diff_density_max 0.219
_refine_diff_density_min -0.250
_refine_ls_extinction_method none
_refine_ls_goodness_of_fit_ref 1.028
_refine_ls_hydrogen_treatment constr
_refine_ls_matrix_type full
_refine_ls_number_parameters 307
_refine_ls_number_reflns 5309
_refine_ls_number_restraints 0
_refine_ls_restrained_S_all 1.028
_refine_ls_R_factor_all 0.0666
_refine_ls_R_factor_gt 0.0454
_refine_ls_shift/su_max 0.001
_refine_ls_shift/su_mean 0.000
_refine_ls_structure_factor_coef Fsqd
_refine_ls_weighting_details 'w = 1/[\s^2^(Fo^2^)+(0.0437P)^2^+0.8526P] where P=(Fo^2^+2Fc^2^)/3'
_refine_ls_weighting_scheme calc
_refine_ls_wR_factor_gt 0.1015
_refine_ls_wR_factor_ref 0.1126
_reflns_number_gt 4069
_reflns_number_total 5309
_reflns_threshold_expression I>2\s(I)
_cod_data_source_file gg3009.cif
_cod_data_source_block I
_cod_original_sg_symbol_H-M 'P 21/n'
_cod_database_code 2015368
_cod_database_fobs_code 2015368

loop_
_symmetry_equiv_pos_as_xyz
'x, y, z'
'-x+1/2, y+1/2, -z+1/2'
'-x, -y, -z'
'x+1/2, -y+1/2, z+1/2'

loop_
_atom_site_type_symbol
_atom_site_label
_atom_site_fract_x
_atom_site_fract_y
_atom_site_fract_z
_atom_site_U_iso_or_equiv
_atom_site_adp_type
_atom_site_calc_flag
_atom_site_refinement_flags
_atom_site_occupancy
N N1 0.34918(10) 0.41908(10) 0.58621(7) 0.0194(3) Uani d . 1
C C2 0.32132(13) 0.36064(12) 0.65098(8) 0.0198(3) Uani d . 1
C C3 0.34948(13) 0.23401(12) 0.64931(9) 0.0232(3) Uani d . 1
C C4 0.47622(13) 0.20574(12) 0.64165(8) 0.0232(3) Uani d . 1
O O4 0.52792(10) 0.11676(9) 0.66396(7) 0.0319(3) Uani d . 1
C C5 0.52832(13) 0.29441(12) 0.60146(9) 0.0235(3) Uani d . 1
C C6 0.42327(13) 0.35922(12) 0.54366(8) 0.0215(3) Uani d . 1
C C7 0.33943(12) 0.53392(12) 0.57633(8) 0.0191(3) Uani d . 1
O O7 0.35738(9) 0.57918(8) 0.52005(6) 0.0234(2) Uani d . 1
C C8 0.31285(13) 0.60404(11) 0.63988(8) 0.0197(3) Uani d . 1
C C11 0.18642(13) 0.37629(11) 0.64989(8) 0.0190(3) Uani d . 1
C C12 0.08834(13) 0.37124(12) 0.58159(8) 0.0232(3) Uani d . 1
C C13 -0.03383(14) 0.38642(13) 0.58186(9) 0.0266(3) Uani d . 1
C C14 -0.05890(14) 0.40706(12) 0.65050(9) 0.0263(3) Uani d . 1
C C15 0.03768(14) 0.41124(12) 0.71879(9) 0.0245(3) Uani d . 1
C C16 0.16009(13) 0.39562(12) 0.71856(8) 0.0213(3) Uani d . 1
C C21 0.34367(13) 0.28937(12) 0.47633(8) 0.0211(3) Uani d . 1
C C22 0.37743(14) 0.18174(12) 0.45973(9) 0.0266(3) Uani d . 1
C C23 0.30662(16) 0.12432(14) 0.39441(10) 0.0325(4) Uani d . 1
C C24 0.20107(16) 0.17371(14) 0.34489(9) 0.0334(4) Uani d . 1
C C25 0.16689(15) 0.28132(14) 0.36032(9) 0.0306(4) Uani d . 1
C C26 0.23736(13) 0.33839(13) 0.42541(8) 0.0249(3) Uani d . 1
C C31 0.43149(13) 0.60943(11) 0.70875(8) 0.0199(3) Uani d . 1
C C32 0.42128(14) 0.60855(12) 0.78310(8) 0.0231(3) Uani d . 1
C C33 0.52623(15) 0.61733(12) 0.84693(9) 0.0267(3) Uani d . 1
C C34 0.64295(15) 0.62671(12) 0.83756(9) 0.0290(4) Uani d . 1
C C35 0.65518(14) 0.62538(13) 0.76453(9) 0.0293(4) Uani d . 1
C C36 0.55003(13) 0.61714(12) 0.70026(9) 0.0254(3) Uani d . 1
C C41 0.26109(13) 0.71978(12) 0.61136(8) 0.0201(3) Uani d . 1
C C46 0.13782(13) 0.74515(12) 0.60553(8) 0.0240(3) Uani d . 1
C C45 0.08817(14) 0.85120(13) 0.58077(9) 0.0289(3) Uani d . 1
C C44 0.16154(15) 0.93211(13) 0.56122(9) 0.0295(4) Uani d . 1
C C43 0.28441(15) 0.90752(13) 0.56645(9) 0.0281(3) Uani d . 1
C C42 0.33386(14) 0.80231(12) 0.59163(8) 0.0235(3) Uani d . 1
H H2 0.3770 0.3926 0.7003 0.024 Uiso calc R 1
H H3A 0.3430 0.1993 0.6973 0.028 Uiso calc R 1
H H3B 0.2846 0.1992 0.6057 0.028 Uiso calc R 1
H H5A 0.5822 0.2584 0.5742 0.028 Uiso calc R 1
H H5B 0.5804 0.3474 0.6400 0.028 Uiso calc R 1
H H6 0.4643 0.4188 0.5210 0.026 Uiso calc R 1
H H10 0.2480 0.5633 0.6568 0.024 Uiso calc R 1
H H12 0.1050 0.3573 0.5344 0.028 Uiso calc R 1
H H13 -0.1004 0.3827 0.5349 0.032 Uiso calc R 1
H H14 -0.1425 0.4183 0.6505 0.032 Uiso calc R 1
H H15 0.0206 0.4248 0.7659 0.029 Uiso calc R 1
H H16 0.2263 0.3982 0.7657 0.026 Uiso calc R 1
H H22 0.4498 0.1470 0.4934 0.032 Uiso calc R 1
H H23 0.3309 0.0509 0.3838 0.039 Uiso calc R 1
H H24 0.1522 0.1342 0.3006 0.040 Uiso calc R 1
H H25 0.0950 0.3160 0.3262 0.037 Uiso calc R 1
H H26 0.2130 0.4120 0.4356 0.030 Uiso calc R 1
H H32 0.3412 0.6018 0.7900 0.028 Uiso calc R 1
H H33 0.5179 0.6169 0.8972 0.032 Uiso calc R 1
H H34 0.7148 0.6341 0.8813 0.035 Uiso calc R 1
H H35 0.7357 0.6301 0.7582 0.035 Uiso calc R 1
H H36 0.5591 0.6168 0.6502 0.030 Uiso calc R 1
H H46 0.0869 0.6896 0.6186 0.029 Uiso calc R 1
H H45 0.0040 0.8678 0.5773 0.035 Uiso calc R 1
H H44 0.1279 1.0044 0.5442 0.035 Uiso calc R 1
H H43 0.3348 0.9629 0.5527 0.034 Uiso calc R 1
H H42 0.4183 0.7863 0.5955 0.028 Uiso calc R 1

loop_
_atom_site_aniso_label
_atom_site_aniso_U_11
_atom_site_aniso_U_22
_atom_site_aniso_U_33
_atom_site_aniso_U_12
_atom_site_aniso_U_13
_atom_site_aniso_U_23
N1 0.0214(6) 0.0187(6) 0.0207(6) 0.0003(5) 0.0103(5) 0.0010(5)
C2 0.0217(7) 0.0198(7) 0.0187(7) -0.0014(6) 0.0072(6) 0.0024(5)
C3 0.0232(8) 0.0203(7) 0.0263(8) -0.0002(6) 0.0080(6) 0.0049(6)
C4 0.0220(7) 0.0226(7) 0.0229(7) 0.0002(6) 0.0039(6) -0.0001(6)
O4 0.0279(6) 0.0269(6) 0.0408(7) 0.0075(5) 0.0102(5) 0.0103(5)
C5 0.0186(7) 0.0229(7) 0.0295(8) 0.0010(6) 0.0080(6) 0.0014(6)
C6 0.0223(7) 0.0200(7) 0.0251(8) 0.0014(6) 0.0115(6) 0.0015(6)
C7 0.0143(6) 0.0203(7) 0.0220(7) -0.0004(5) 0.0046(5) 0.0025(5)
O7 0.0267(5) 0.0221(5) 0.0243(5) 0.0016(4) 0.0119(4) 0.0041(4)
C8 0.0193(7) 0.0192(7) 0.0217(7) -0.0015(5) 0.0077(6) 0.0010(5)
C11 0.0209(7) 0.0153(6) 0.0210(7) -0.0010(5) 0.0069(6) 0.0019(5)
C12 0.0244(8) 0.0250(7) 0.0213(7) -0.0002(6) 0.0086(6) -0.0004(6)
C13 0.0222(8) 0.0295(8) 0.0264(8) 0.0011(6) 0.0047(6) 0.0023(6)
C14 0.0208(8) 0.0247(8) 0.0352(9) 0.0043(6) 0.0113(6) 0.0041(6)
C15 0.0301(8) 0.0214(7) 0.0259(8) 0.0022(6) 0.0144(6) 0.0022(6)
C16 0.0238(7) 0.0197(7) 0.0198(7) -0.0008(6) 0.0060(6) 0.0016(5)
C21 0.0234(7) 0.0209(7) 0.0232(7) -0.0001(6) 0.0132(6) 0.0026(6)
C22 0.0304(8) 0.0224(7) 0.0299(8) 0.0028(6) 0.0136(7) 0.0022(6)
C23 0.0427(10) 0.0241(8) 0.0340(9) -0.0024(7) 0.0169(7) -0.0045(7)
C24 0.0371(9) 0.0361(9) 0.0280(9) -0.0071(7) 0.0117(7) -0.0068(7)
C25 0.0294(8) 0.0393(9) 0.0244(8) 0.0011(7) 0.0101(7) 0.0016(7)
C26 0.0272(8) 0.0263(8) 0.0245(8) 0.0026(6) 0.0127(6) 0.0016(6)
C31 0.0212(7) 0.0152(7) 0.0228(7) 0.0010(5) 0.0060(6) 0.0024(5)
C32 0.0265(8) 0.0186(7) 0.0252(7) 0.0001(6) 0.0097(6) 0.0000(6)
C33 0.0348(9) 0.0214(7) 0.0220(8) -0.0017(6) 0.0061(6) 0.0000(6)
C34 0.0279(8) 0.0225(8) 0.0286(8) -0.0030(6) -0.0032(6) 0.0027(6)
C35 0.0196(8) 0.0314(8) 0.0345(9) -0.0013(6) 0.0051(6) 0.0073(7)
C36 0.0240(8) 0.0268(8) 0.0263(8) 0.0007(6) 0.0090(6) 0.0045(6)
C41 0.0210(7) 0.0205(7) 0.0181(7) 0.0012(6) 0.0048(6) -0.0017(5)
C46 0.0223(7) 0.0234(7) 0.0247(8) 0.0003(6) 0.0050(6) -0.0017(6)
C45 0.0243(8) 0.0304(8) 0.0293(8) 0.0071(6) 0.0043(6) -0.0011(7)
C44 0.0366(9) 0.0225(8) 0.0253(8) 0.0085(7) 0.0034(7) 0.0018(6)
C43 0.0353(9) 0.0214(7) 0.0277(8) -0.0014(6) 0.0100(7) 0.0018(6)
C42 0.0234(7) 0.0239(7) 0.0236(8) 0.0002(6) 0.0077(6) 0.0011(6)

loop_
_atom_type_symbol
_atom_type_description
_atom_type_scat_dispersion_real
_atom_type_scat_dispersion_imag
_atom_type_scat_source
C C 0.0033 0.0016 'International Tables Vol C Tables 4.2.6.8 and 6.1.1.4'
H H 0.0000 0.0000 'International Tables Vol C Tables 4.2.6.8 and 6.1.1.4'
N N 0.0061 0.0033 'International Tables Vol C Tables 4.2.6.8 and 6.1.1.4'
O O 0.0106 0.0060 'International Tables Vol C Tables 4.2.6.8 and 6.1.1.4'

loop_
_geom_angle_atom_site_label_1
_geom_angle_atom_site_label_2
_geom_angle_atom_site_label_3
_geom_angle
_geom_angle_publ_flag
C7 N1 C6 116.19(11) no
C7 N1 C2 122.66(11) no
C6 N1 C2 118.88(11) no
N1 C2 C11 112.70(11) no
N1 C2 C3 110.22(11) no
C11 C2 C3 109.24(11) no
N1 C2 H2 108.2 no
C11 C2 H2 108.2 no
C3 C2 H2 108.2 no
C4 C3 C2 115.11(12) no
C4 C3 H3A 108.5 no
C2 C3 H3A 108.5 no
C4 C3 H3B 108.5 no
C2 C3 H3B 108.5 no
H3A C3 H3B 107.5 no
O4 C4 C5 123.69(13) no
O4 C4 C3 122.03(13) no
C5 C4 C3 114.23(12) no
C4 C5 C6 110.75(12) no
C4 C5 H5A 109.5 no
C6 C5 H5A 109.5 no
C4 C5 H5B 109.5 no
C6 C5 H5B 109.5 no
H5A C5 H5B 108.1 no
N1 C6 C21 113.35(11) no
N1 C6 C5 108.68(11) no
C21 C6 C5 114.90(12) no
N1 C6 H6 106.4 no
C21 C6 H6 106.4 no
C5 C6 H6 106.4 no
O7 C7 N1 121.04(13) no
O7 C7 C8 121.06(12) no
N1 C7 C8 117.81(12) no
C41 C8 C31 112.94(11) no
C41 C8 C7 112.08(11) no
C31 C8 C7 108.72(11) no
C41 C8 H10 107.6 no
C31 C8 H10 107.6 no
C7 C8 H10 107.6 no
C12 C11 C16 118.95(13) no
C12 C11 C2 121.38(12) no
C16 C11 C2 119.66(12) no
C13 C12 C11 120.43(13) no
C13 C12 H12 119.8 no
C11 C12 H12 119.8 no
C14 C13 C12 120.15(14) no
C14 C13 H13 119.9 no
C12 C13 H13 119.9 no
C15 C14 C13 119.93(14) no
C15 C14 H14 120.0 no
C13 C14 H14 120.0 no
C14 C15 C16 119.92(14) no
C14 C15 H15 120.0 no
C16 C15 H15 120.0 no
C15 C16 C11 120.61(13) no
C15 C16 H16 119.7 no
C11 C16 H16 119.7 no
C22 C21 C26 118.21(14) no
C22 C21 C6 122.83(13) no
C26 C21 C6 118.76(13) no
C23 C22 C21 120.85(15) no
C23 C22 H22 119.6 no
C21 C22 H22 119.6 no
C24 C23 C22 120.21(15) no
C24 C23 H23 119.9 no
C22 C23 H23 119.9 no
C23 C24 C25 119.59(15) no
C23 C24 H24 120.2 no
C25 C24 H24 120.2 no
C26 C25 C24 120.16(15) no
C26 C25 H25 119.9 no
C24 C25 H25 119.9 no
C25 C26 C21 120.97(14) no
C25 C26 H26 119.5 no
C21 C26 H26 119.5 no
C36 C31 C32 118.42(13) no
C36 C31 C8 122.46(13) no
C32 C31 C8 119.12(12) no
C33 C32 C31 120.86(14) no
C33 C32 H32 119.6 no
C31 C32 H32 119.6 no
C34 C33 C32 120.05(14) no
C34 C33 H33 120.0 no
C32 C33 H33 120.0 no
C33 C34 C35 119.94(14) no
C33 C34 H34 120.0 no
C35 C34 H34 120.0 no
C34 C35 C36 120.21(14) no
C34 C35 H35 119.9 no
C36 C35 H35 119.9 no
C35 C36 C31 120.51(14) no
C35 C36 H36 119.7 no
C31 C36 H36 119.7 no
C46 C41 C42 118.66(13) no
C46 C41 C8 119.34(13) no
C42 C41 C8 121.99(12) no
C41 C46 C45 120.73(14) no
C41 C46 H46 119.6 no
C45 C46 H46 119.6 no
C44 C45 C46 119.91(14) no
C44 C45 H45 120.0 no
C46 C45 H45 120.0 no
C45 C44 C43 119.84(14) no
C45 C44 H44 120.1 no
C43 C44 H44 120.1 no
C42 C43 C44 120.15(14) no
C42 C43 H43 119.9 no
C44 C43 H43 119.9 no
C43 C42 C41 120.71(14) no
C43 C42 H42 119.6 no
C41 C42 H42 119.6 no

loop_
_geom_bond_atom_site_label_1
_geom_bond_atom_site_label_2
_geom_bond_distance
_geom_bond_publ_flag
N1 C7 1.3741(18) no
N1 C6 1.4824(17) no
N1 C2 1.4834(17) no
C2 C11 1.5229(19) no
C2 C3 1.5374(19) no
C2 H2 1.00 no
C3 C4 1.512(2) no
C3 H3A 0.99 no
C3 H3B 0.99 no
C4 O4 1.2135(17) no
C4 C5 1.500(2) no
C5 C6 1.528(2) no
C5 H5A 0.99 no
C5 H5B 0.99 no
C6 C21 1.523(2) no
C6 H6 1.00 no
C7 O7 1.2286(16) no
C7 C8 1.5285(19) no
C8 C41 1.5194(19) no
C8 C31 1.5275(19) no
C8 H10 1.00 no
C11 C12 1.389(2) no
C11 C16 1.3912(19) no
C12 C13 1.388(2) no
C12 H12 0.95 no
C13 C14 1.386(2) no
C13 H13 0.95 no
C14 C15 1.379(2) no
C14 H14 0.95 no
C15 C16 1.391(2) no
C15 H15 0.95 no
C16 H16 0.95 no
C21 C22 1.392(2) no
C21 C26 1.396(2) no
C22 C23 1.391(2) no
C22 H22 0.95 no
C23 C24 1.382(2) no
C23 H23 0.95 no
C24 C25 1.387(2) no
C24 H24 0.95 no
C25 C26 1.385(2) no
C25 H25 0.95 no
C26 H26 0.95 no
C31 C36 1.392(2) no
C31 C32 1.395(2) no
C32 C33 1.384(2) no
C32 H32 0.95 no
C33 C34 1.380(2) no
C33 H33 0.95 no
C34 C35 1.380(2) no
C34 H34 0.95 no
C35 C36 1.390(2) no
C35 H35 0.95 no
C36 H36 0.95 no
C41 C46 1.391(2) no
C41 C42 1.392(2) no
C46 C45 1.394(2) no
C46 H46 0.95 no
C45 C44 1.382(2) no
C45 H45 0.95 no
C44 C43 1.387(2) no
C44 H44 0.95 no
C43 C42 1.386(2) no
C43 H43 0.95 no
C42 H42 0.95 no

loop_
_geom_hbond_atom_site_label_D
_geom_hbond_atom_site_label_H
_geom_hbond_atom_site_label_A
_geom_hbond_site_symmetry_A
_geom_hbond_distance_DH
_geom_hbond_distance_HA
_geom_hbond_distance_DA
_geom_hbond_angle_DHA
_geom_hbond_publ_flag
C6 H6 O7 3_666 1.00 2.35 3.120(2) 133 y
C16 H16 Cg 2_546 0.95 2.71 3.505(2) 142 y

loop_
_geom_torsion_atom_site_label_1
_geom_torsion_atom_site_label_2
_geom_torsion_atom_site_label_3
_geom_torsion_atom_site_label_4
_geom_torsion
_geom_torsion_publ_flag
C7 N1 C2 C11 61.55(16) no
C6 N1 C2 C11 -136.22(12) y
C7 N1 C2 C3 -176.13(12) no
C6 N1 C2 C3 -13.90(16) no
N1 C2 C3 C4 49.46(16) no
C11 C2 C3 C4 173.80(12) no
C2 C3 C4 O4 155.51(14) no
C2 C3 C4 C5 -26.99(18) no
O4 C4 C5 C6 148.33(14) no
C3 C4 C5 C6 -29.12(17) no
C7 N1 C6 C21 -108.04(14) no
C2 N1 C6 C21 88.59(14) y
C7 N1 C6 C5 122.90(13) no
C2 N1 C6 C5 -40.46(16) no
C4 C5 C6 N1 63.16(15) no
C4 C5 C6 C21 -65.02(16) no
C6 N1 C7 O7 20.85(18) no
C2 N1 C7 O7 -176.47(12) no
C6 N1 C7 C8 -155.74(12) no
C2 N1 C7 C8 6.93(18) no
O7 C7 C8 C41 23.00(17) no
N1 C7 C8 C41 -160.40(12) no
O7 C7 C8 C31 -102.56(14) no
N1 C7 C8 C31 74.03(15) no
N1 C2 C11 C12 41.41(18) no
C3 C2 C11 C12 -81.47(16) no
N1 C2 C11 C16 -138.87(13) no
C3 C2 C11 C16 98.26(15) no
C16 C11 C12 C13 0.7(2) no
C2 C11 C12 C13 -179.61(13) no
C11 C12 C13 C14 0.1(2) no
C12 C13 C14 C15 -0.7(2) no
C13 C14 C15 C16 0.5(2) no
C14 C15 C16 C11 0.3(2) no
C12 C11 C16 C15 -0.9(2) no
C2 C11 C16 C15 179.37(13) no
N1 C6 C21 C22 -137.99(13) no
C5 C6 C21 C22 -12.19(19) no
N1 C6 C21 C26 47.22(17) no
C5 C6 C21 C26 173.02(12) no
C26 C21 C22 C23 -0.4(2) no
C6 C21 C22 C23 -175.24(13) no
C21 C22 C23 C24 -0.1(2) no
C22 C23 C24 C25 0.6(2) no
C23 C24 C25 C26 -0.7(2) no
C24 C25 C26 C21 0.2(2) no
C22 C21 C26 C25 0.3(2) no
C6 C21 C26 C25 175.38(13) no
C41 C8 C31 C36 -88.01(16) no
C7 C8 C31 C36 37.06(17) no
C41 C8 C31 C32 90.89(15) no
C7 C8 C31 C32 -144.05(13) no
C36 C31 C32 C33 1.2(2) no
C8 C31 C32 C33 -177.70(13) no
C31 C32 C33 C34 -0.2(2) no
C32 C33 C34 C35 -1.1(2) no
C33 C34 C35 C36 1.4(2) no
C34 C35 C36 C31 -0.4(2) no
C32 C31 C36 C35 -0.9(2) no
C8 C31 C36 C35 177.99(13) no
C31 C8 C41 C46 -125.13(14) no
C7 C8 C41 C46 111.65(14) no
C31 C8 C41 C42 54.08(18) no
C7 C8 C41 C42 -69.15(17) no
C42 C41 C46 C45 -0.3(2) no
C8 C41 C46 C45 178.94(13) no
C41 C46 C45 C44 0.5(2) no
C46 C45 C44 C43 -0.1(2) no
C45 C44 C43 C42 -0.4(2) no
C44 C43 C42 C41 0.5(2) no
C46 C41 C42 C43 -0.2(2) no
C8 C41 C42 C43 -179.40(13) no

loop_
_cod_related_entry_id
_cod_related_entry_database
_cod_related_entry_code
1 ChemSpider 21133533
